data_7250345
loop_
_publ_author_name
'Huang, Long'
'Zhang, Kun-Hua'
'Sun, Ao-Na'
'Zhao, Bingshan'
'Shi, Le'
'Yang, Jiong'
'Shao, Dong'

_publ_section_title
;
 A cobalt(ii)-terpyridine complex showing field-induced slow magnetic
 relaxation behavior via reverse spin-crossover
;
_journal_issue 21
_journal_name_full CrystEngComm
_journal_page_first 3545
_journal_page_last 3551
_journal_paper_doi 10.1039/D5CE00223K
_journal_volume 27
_journal_year 2025
_chemical_formula_moiety 'C42 H27 Br2 Co N6, 2(F6 P)'
_chemical_formula_sum 'C42 H27 Br2 Co F12 N6 P2'
_chemical_formula_weight 1124.38
_space_group_crystal_system triclinic
_space_group_IT_number 2
_space_group_name_Hall '-P 1'
_space_group_name_H-M_alt 'P -1'
_atom_sites_solution_hydrogens geom
_atom_sites_solution_primary iterative
_audit_creation_date 2023-07-04
_audit_creation_method
;
Olex2 1.5
(compiled 2023.03.06 svn.rbb2c1857 for OlexSys, GUI svn.r6748)
;
_audit_update_record
;
2023-07-23 deposited with the CCDC.	2025-04-23 downloaded from the CCDC.
;
_cell_angle_alpha 85.466(3)
_cell_angle_beta 79.880(4)
_cell_angle_gamma 72.110(4)
_cell_formula_units_Z 2
_cell_length_a 8.9399(8)
_cell_length_b 10.9873(9)
_cell_length_c 22.2320(17)
_cell_measurement_reflns_used 3160
_cell_measurement_temperature 119.95
_cell_measurement_theta_max 24.34
_cell_measurement_theta_min 2.43
_cell_volume 2045.1(3)
_computing_cell_refinement 'SAINT V8.38A (Bruker, 2018)'
_computing_data_reduction 'SAINT V8.38A (Bruker, 2018)'
_computing_molecular_graphics 'Olex2 1.5 (Dolomanov et al., 2009)'
_computing_publication_material 'Olex2 1.5 (Dolomanov et al., 2009)'
_computing_structure_refinement 'XL  (Sheldrick, 2008)'
_computing_structure_solution 'olex2.solve 1.5 (Bourhis et al., 2015)'
_diffrn_ambient_temperature 119.95
_diffrn_measured_fraction_theta_full 0.996
_diffrn_measured_fraction_theta_max 0.996
_diffrn_measurement_device_type 'Bruker APEX-II CCD'
_diffrn_measurement_method '\f and \w scans'
_diffrn_radiation_type MoK\a
_diffrn_radiation_wavelength 0.71073
_diffrn_reflns_av_R_equivalents 0.1317
_diffrn_reflns_av_unetI/netI 0.1344
_diffrn_reflns_Laue_measured_fraction_full 0.996
_diffrn_reflns_Laue_measured_fraction_max 0.996
_diffrn_reflns_limit_h_max 10
_diffrn_reflns_limit_h_min -10
_diffrn_reflns_limit_k_max 12
_diffrn_reflns_limit_k_min -12
_diffrn_reflns_limit_l_max 26
_diffrn_reflns_limit_l_min -26
_diffrn_reflns_number 23826
_diffrn_reflns_point_group_measured_fraction_full 0.996
_diffrn_reflns_point_group_measured_fraction_max 0.996
_diffrn_reflns_theta_full 24.741
_diffrn_reflns_theta_max 24.741
_diffrn_reflns_theta_min 2.425
_diffrn_source_current 1.2
_diffrn_source_power 0.05759999999999999
_diffrn_source_voltage 48.0
_diffrn_standards_number 0
_exptl_absorpt_coefficient_mu 2.549
_exptl_absorpt_correction_T_max 0.7451
_exptl_absorpt_correction_T_min 0.5834
_exptl_crystal_density_diffrn 1.826
_exptl_crystal_description block
_exptl_crystal_F_000 1112
_refine_diff_density_max 1.201
_refine_diff_density_min -0.884
_refine_diff_density_rms 0.125
_refine_ls_extinction_method none
_refine_ls_goodness_of_fit_ref 1.018
_refine_ls_hydrogen_treatment constr
_refine_ls_matrix_type full
_refine_ls_number_parameters 589
_refine_ls_number_reflns 6947
_refine_ls_number_restraints 0
_refine_ls_restrained_S_all 1.018
_refine_ls_R_factor_all 0.1225
_refine_ls_R_factor_gt 0.0551
_refine_ls_shift/su_max 0.001
_refine_ls_shift/su_mean 0.000
_refine_ls_structure_factor_coef Fsqd
_refine_ls_weighting_details 'w=1/[\s^2^(Fo^2^)+(0.0311P)^2^+2.1839P] where P=(Fo^2^+2Fc^2^)/3'
_refine_ls_weighting_scheme calc
_refine_ls_wR_factor_gt 0.1033
_refine_ls_wR_factor_ref 0.1317
_reflns_Friedel_coverage 0.000
_reflns_number_gt 4149
_reflns_number_total 6947
_reflns_threshold_expression 'I > 2\s(I)'
_cod_data_source_file d5ce00223k2.cif
_cod_data_source_block a_a
_cod_depositor_comments 'Adding full bibliography for 7250345--7250346.cif.'
_cod_database_code 7250345
_shelx_shelxl_version_number 2017/1
_shelx_space_group_comment
;
The symmetry employed for this shelxl refinement is uniquely defined
by the following loop, which should always be used as a source of
symmetry information in preference to the above space-group names.
They are only intended as comments.
;
_olex2_refinement_description
;
1. Fixed Uiso
 At 1.2 times of:
  All C(H) groups
2.a Aromatic/amide H refined with riding coordinates:
 C7(H7), C8(H8), C13(H13), C16(H16), C17(H17), C18(H18), C19(H19), C21(H21),
 C22(H22), C23(H23), C24(H24), C25(H25), C26(H26), C27(H27), C29(H29), C30(H30),
  C32(H32), C33(H33), C34(H34), C35(H35), C36(H36), C37(H37), C38(H38),
 C39(H39), C40(H40), C41(H41), C42(H42)
;
_olex2_submission_special_instructions 'No special instructions were received'

loop_
_space_group_symop_operation_xyz
'x, y, z'
'-x, -y, -z'

loop_
_atom_site_label
_atom_site_type_symbol
_atom_site_fract_x
_atom_site_fract_y
_atom_site_fract_z
_atom_site_U_iso_or_equiv
_atom_site_adp_type
_atom_site_occupancy
_atom_site_site_symmetry_order
_atom_site_calc_flag
_atom_site_refinement_flags_posn
_atom_site_refinement_flags_adp
_atom_site_refinement_flags_occupancy
_atom_site_disorder_assembly
_atom_site_disorder_group
Br1 Br 0.35705(9) 0.93123(6) 0.71408(3) 0.0320(2) Uani 1 1 d . . . . .
Br2 Br 1.07209(9) 0.02709(6) -0.15690(3) 0.0344(2) Uani 1 1 d . . . . .
Co1 Co 0.76822(10) 0.56806(7) 0.25504(4) 0.0178(2) Uani 1 1 d . . . . .
N1 N 0.6884(6) 0.6485(4) 0.3323(2) 0.0171(13) Uani 1 1 d . . . . .
N2 N 0.9463(6) 0.6564(4) 0.2624(2) 0.0179(13) Uani 1 1 d . . . . .
N3 N 0.5638(6) 0.5069(5) 0.2811(2) 0.0192(13) Uani 1 1 d . . . . .
N4 N 0.6560(6) 0.7068(5) 0.1987(2) 0.0222(13) Uani 1 1 d . . . . .
N5 N 0.8356(6) 0.4818(4) 0.1809(2) 0.0154(12) Uani 1 1 d . . . . .
N6 N 0.9066(6) 0.3986(5) 0.2853(2) 0.0213(13) Uani 1 1 d . . . . .
C1 C 0.7666(7) 0.7167(5) 0.3551(3) 0.0159(15) Uani 1 1 d . . . . .
C2 C 0.9122(7) 0.7228(5) 0.3149(3) 0.0169(15) Uani 1 1 d . . . . .
C3 C 0.9284(7) 0.3594(6) 0.1806(3) 0.0192(16) Uani 1 1 d . . . . .
C4 C 0.5781(7) 0.7463(5) 0.4496(3) 0.0174(15) Uani 1 1 d . . . . .
C5 C 0.5266(7) 0.7914(5) 0.5129(3) 0.0175(15) Uani 1 1 d . . . . .
C6 C 0.7786(7) 0.5374(6) 0.1297(3) 0.0184(15) Uani 1 1 d . . . . .
C7 C 0.7144(7) 0.7673(5) 0.4134(3) 0.0180(15) Uani 1 1 d . . . . .
H7 H 0.770548 0.815830 0.428585 0.022 Uiso 1 1 calc R U . . .
C8 C 0.8156(7) 0.4733(6) 0.0759(3) 0.0193(15) Uani 1 1 d . . . . .
H8 H 0.776466 0.514749 0.040215 0.023 Uiso 1 1 calc R U . . .
C9 C 0.4866(8) 0.5465(6) 0.3380(3) 0.0231(17) Uani 1 1 d . . . . .
C10 C 0.9696(7) 0.2892(6) 0.1272(3) 0.0205(15) Uani 1 1 d . . . . .
C11 C 0.6718(7) 0.6689(5) 0.1403(3) 0.0197(15) Uani 1 1 d . . . . .
C12 C 0.5561(8) 0.6282(6) 0.3665(3) 0.0211(16) Uani 1 1 d . . . . .
C13 C 0.8790(8) 0.2220(6) -0.0755(3) 0.0268(17) Uani 1 1 d . . . . .
H13 H 0.806915 0.239328 -0.104024 0.032 Uiso 1 1 calc R U . . .
C14 C 0.9745(7) 0.3122(6) 0.2399(3) 0.0198(15) Uani 1 1 d . . . . .
C15 C 0.9131(7) 0.3442(6) 0.0745(3) 0.0184(15) Uani 1 1 d . . . . .
C16 C 1.0837(8) 0.6482(6) 0.2251(3) 0.0272(18) Uani 1 1 d . . . . .
H16 H 1.108202 0.599721 0.189206 0.033 Uiso 1 1 calc R U . . .
C17 C 0.9394(8) 0.3652(6) 0.3417(3) 0.0231(16) Uani 1 1 d . . . . .
H17 H 0.895988 0.426616 0.372778 0.028 Uiso 1 1 calc R U . . .
C18 C 0.5638(8) 0.8260(6) 0.2128(3) 0.0259(17) Uani 1 1 d . . . . .
H18 H 0.552208 0.853731 0.253228 0.031 Uiso 1 1 calc R U . . .
C19 C 0.4979(7) 0.6790(5) 0.4237(3) 0.0196(16) Uani 1 1 d . . . . .
H19 H 0.401531 0.667942 0.445702 0.023 Uiso 1 1 calc R U . . .
C20 C 0.9504(8) 0.2701(6) 0.0181(3) 0.0205(16) Uani 1 1 d . . . . .
C21 C 0.5447(8) 0.9162(6) 0.5959(3) 0.0251(17) Uani 1 1 d . . . . .
H21 H 0.591735 0.971592 0.611131 0.030 Uiso 1 1 calc R U . . .
C22 C 0.4095(8) 0.7514(6) 0.5523(3) 0.0301(19) Uani 1 1 d . . . . .
H22 H 0.363566 0.693922 0.538147 0.036 Uiso 1 1 calc R U . . .
C23 C 1.0999(9) 0.1565(6) 0.3108(3) 0.0330(19) Uani 1 1 d . . . . .
H23 H 1.165238 0.073203 0.319668 0.040 Uiso 1 1 calc R U . . .
C24 C 0.5099(8) 0.4306(6) 0.2520(3) 0.0245(17) Uani 1 1 d . . . . .
H24 H 0.562548 0.403317 0.212206 0.029 Uiso 1 1 calc R U . . .
C25 C 1.0153(8) 0.7848(6) 0.3286(3) 0.0262(17) Uani 1 1 d . . . . .
H25 H 0.989289 0.831853 0.365031 0.031 Uiso 1 1 calc R U . . .
C26 C 0.3595(8) 0.7936(6) 0.6112(3) 0.0307(18) Uani 1 1 d . . . . .
H26 H 0.278757 0.766512 0.637208 0.037 Uiso 1 1 calc R U . . .
C27 C 0.3804(8) 0.3903(6) 0.2778(3) 0.0253(17) Uani 1 1 d . . . . .
H27 H 0.342699 0.338300 0.255689 0.030 Uiso 1 1 calc R U . . .
C28 C 0.4269(8) 0.8750(6) 0.6321(3) 0.0237(17) Uani 1 1 d . . . . .
C29 C 0.5923(8) 0.8737(6) 0.5362(3) 0.0228(16) Uani 1 1 d . . . . .
H29 H 0.672611 0.901797 0.510468 0.027 Uiso 1 1 calc R U . . .
C30 C 1.0696(8) 0.1906(6) 0.2523(3) 0.0277(18) Uani 1 1 d . . . . .
H30 H 1.113802 0.130812 0.220579 0.033 Uiso 1 1 calc R U . . .
C31 C 1.0206(8) 0.1240(6) -0.0843(3) 0.0239(16) Uani 1 1 d . . . . .
C32 C 0.3585(8) 0.5067(6) 0.3663(3) 0.0260(17) Uani 1 1 d . . . . .
H32 H 0.306914 0.534367 0.406152 0.031 Uiso 1 1 calc R U . . .
C33 C 1.1908(8) 0.7068(6) 0.2364(3) 0.0279(17) Uani 1 1 d . . . . .
H33 H 1.286923 0.698743 0.208682 0.034 Uiso 1 1 calc R U . . .
C34 C 0.5932(8) 0.7483(6) 0.0969(3) 0.0270(18) Uani 1 1 d . . . . .
H34 H 0.603623 0.719110 0.056842 0.032 Uiso 1 1 calc R U . . .
C35 C 1.0342(8) 0.2450(6) 0.3567(3) 0.0265(17) Uani 1 1 d . . . . .
H35 H 1.053673 0.223484 0.397451 0.032 Uiso 1 1 calc R U . . .
C36 C 0.8454(8) 0.2939(6) -0.0238(3) 0.0227(16) Uani 1 1 d . . . . .
H36 H 0.748204 0.361309 -0.016745 0.027 Uiso 1 1 calc R U . . .
C37 C 1.0907(8) 0.1669(6) 0.0072(3) 0.0267(17) Uani 1 1 d . . . . .
H37 H 1.163157 0.147114 0.035637 0.032 Uiso 1 1 calc R U . . .
C38 C 1.1574(8) 0.7782(6) 0.2890(3) 0.0303(18) Uani 1 1 d . . . . .
H38 H 1.228783 0.820823 0.297486 0.036 Uiso 1 1 calc R U . . .
C39 C 0.3067(8) 0.4269(6) 0.3365(3) 0.0274(17) Uani 1 1 d . . . . .
H39 H 0.220685 0.396874 0.355853 0.033 Uiso 1 1 calc R U . . .
C40 C 0.4855(9) 0.9097(6) 0.1710(4) 0.034(2) Uani 1 1 d . . . . .
H40 H 0.422434 0.993627 0.182577 0.041 Uiso 1 1 calc R U . . .
C41 C 0.4987(9) 0.8714(6) 0.1127(3) 0.034(2) Uani 1 1 d . . . . .
H41 H 0.444453 0.927874 0.083549 0.041 Uiso 1 1 calc R U . . .
C42 C 1.1247(9) 0.0942(6) -0.0437(3) 0.0328(19) Uani 1 1 d . . . . .
H42 H 1.219287 0.024233 -0.050362 0.039 Uiso 1 1 calc R U . . .
P1 P 1.4122(2) 0.30146(19) 0.09398(9) 0.0320(5) Uani 1 1 d . . . . .
F7 F 1.2813(5) 0.3536(4) 0.0507(2) 0.0453(12) Uani 1 1 d . . . . .
F8 F 1.3330(6) 0.1890(5) 0.1172(3) 0.0808(19) Uani 1 1 d . . . . .
F9 F 1.2982(6) 0.3912(6) 0.1446(2) 0.094(2) Uani 1 1 d . . . . .
F10 F 1.5232(6) 0.2058(5) 0.0437(2) 0.0704(18) Uani 1 1 d . . . . .
F11 F 1.5412(6) 0.2464(5) 0.1373(3) 0.086(2) Uani 1 1 d . . . . .
F12 F 1.4879(7) 0.4070(5) 0.0687(4) 0.112(3) Uani 1 1 d . . . . .
P2 P 1.000000 0.500000 0.500000 0.0198(6) Uani 1 2 d S . P . .
F1 F 0.8448(4) 0.4678(3) 0.48643(17) 0.0297(10) Uani 1 1 d . . . . .
F2 F 0.9843(4) 0.4296(3) 0.56585(16) 0.0275(9) Uani 1 1 d . . . . .
F3 F 1.1116(4) 0.3682(3) 0.47053(17) 0.0289(10) Uani 1 1 d . . . . .
P3 P 1.000000 0.000000 0.500000 0.0250(6) Uani 1 2 d S . P . .
F4 F 1.1406(5) -0.0023(4) 0.44359(18) 0.0382(11) Uani 1 1 d . . . . .
F5 F 1.0663(5) -0.1515(3) 0.50609(19) 0.0394(11) Uani 1 1 d . . . . .
F6 F 0.8897(5) -0.0142(4) 0.45289(18) 0.0388(11) Uani 1 1 d . . . . .

loop_
_atom_site_aniso_label
_atom_site_aniso_U_11
_atom_site_aniso_U_22
_atom_site_aniso_U_33
_atom_site_aniso_U_23
_atom_site_aniso_U_13
_atom_site_aniso_U_12
Br1 0.0427(5) 0.0349(4) 0.0197(4) -0.0146(3) 0.0034(3) -0.0147(3)
Br2 0.0520(5) 0.0304(4) 0.0206(4) -0.0130(3) 0.0007(3) -0.0126(3)
Co1 0.0200(5) 0.0209(4) 0.0142(5) -0.0029(4) -0.0037(4) -0.0077(4)
N1 0.021(3) 0.017(3) 0.013(3) -0.001(2) -0.004(3) -0.004(2)
N2 0.021(3) 0.013(2) 0.019(3) -0.001(2) -0.004(3) -0.003(2)
N3 0.018(3) 0.026(3) 0.016(3) 0.000(2) -0.003(2) -0.010(2)
N4 0.023(3) 0.024(3) 0.021(3) -0.011(2) 0.001(3) -0.009(2)
N5 0.016(3) 0.014(2) 0.016(3) -0.005(2) -0.007(2) 0.000(2)
N6 0.022(3) 0.028(3) 0.016(3) -0.007(2) -0.001(2) -0.010(2)
C1 0.016(4) 0.016(3) 0.016(4) -0.001(3) -0.006(3) -0.004(3)
C2 0.017(4) 0.016(3) 0.015(4) -0.002(3) -0.001(3) -0.001(3)
C3 0.020(4) 0.023(3) 0.015(4) -0.003(3) -0.011(3) -0.001(3)
C4 0.016(4) 0.016(3) 0.019(4) -0.002(3) -0.005(3) -0.002(3)
C5 0.016(4) 0.017(3) 0.018(4) -0.008(3) 0.000(3) -0.002(3)
C6 0.016(4) 0.025(3) 0.015(4) 0.002(3) -0.002(3) -0.007(3)
C7 0.023(4) 0.018(3) 0.017(4) -0.007(3) -0.003(3) -0.011(3)
C8 0.020(4) 0.027(3) 0.013(4) 0.001(3) -0.004(3) -0.008(3)
C9 0.025(4) 0.027(3) 0.016(4) -0.007(3) -0.004(3) -0.003(3)
C10 0.021(4) 0.026(3) 0.017(4) 0.002(3) -0.003(3) -0.012(3)
C11 0.016(4) 0.020(3) 0.021(4) -0.003(3) 0.001(3) -0.004(3)
C12 0.019(4) 0.027(3) 0.020(4) -0.007(3) -0.009(3) -0.007(3)
C13 0.027(4) 0.035(4) 0.021(4) -0.006(3) -0.006(3) -0.009(3)
C14 0.022(4) 0.025(3) 0.019(4) -0.001(3) -0.007(3) -0.015(3)
C15 0.016(4) 0.024(3) 0.016(4) -0.001(3) 0.000(3) -0.008(3)
C16 0.031(4) 0.022(3) 0.019(4) -0.001(3) 0.005(3) 0.002(3)
C17 0.036(4) 0.027(3) 0.014(4) 0.000(3) -0.008(3) -0.020(3)
C18 0.026(4) 0.025(3) 0.028(4) -0.009(3) 0.000(3) -0.010(3)
C19 0.013(3) 0.027(3) 0.020(4) -0.008(3) -0.004(3) -0.004(3)
C20 0.020(4) 0.027(3) 0.012(4) -0.003(3) 0.002(3) -0.006(3)
C21 0.030(4) 0.024(3) 0.022(4) -0.011(3) -0.007(3) -0.005(3)
C22 0.032(4) 0.040(4) 0.022(4) -0.019(3) 0.003(3) -0.014(3)
C23 0.044(5) 0.021(3) 0.038(5) 0.002(3) -0.025(4) -0.006(3)
C24 0.029(4) 0.026(3) 0.017(4) -0.005(3) -0.007(3) -0.003(3)
C25 0.020(4) 0.026(3) 0.028(4) -0.004(3) 0.001(3) -0.002(3)
C26 0.027(4) 0.046(4) 0.023(4) -0.011(4) 0.005(3) -0.021(3)
C27 0.027(4) 0.028(3) 0.027(4) -0.012(3) -0.008(3) -0.011(3)
C28 0.024(4) 0.026(3) 0.018(4) -0.010(3) -0.003(3) -0.001(3)
C29 0.022(4) 0.030(3) 0.018(4) -0.007(3) -0.002(3) -0.009(3)
C30 0.033(4) 0.019(3) 0.032(4) -0.006(3) -0.016(4) -0.002(3)
C31 0.033(4) 0.027(3) 0.012(4) -0.003(3) 0.004(3) -0.013(3)
C32 0.026(4) 0.043(4) 0.007(4) -0.004(3) 0.002(3) -0.010(3)
C33 0.027(4) 0.024(3) 0.027(4) 0.005(3) 0.004(3) -0.007(3)
C34 0.041(5) 0.023(3) 0.016(4) -0.005(3) -0.008(3) -0.004(3)
C35 0.038(4) 0.037(4) 0.014(4) 0.008(3) -0.009(3) -0.025(3)
C36 0.023(4) 0.027(3) 0.018(4) -0.006(3) -0.001(3) -0.007(3)
C37 0.028(4) 0.027(3) 0.025(4) -0.008(3) -0.001(3) -0.007(3)
C38 0.032(4) 0.030(4) 0.031(4) -0.001(3) -0.005(4) -0.011(3)
C39 0.019(4) 0.044(4) 0.025(4) -0.015(3) -0.002(3) -0.017(3)
C40 0.034(5) 0.023(4) 0.039(5) -0.011(3) 0.007(4) -0.003(3)
C41 0.033(5) 0.023(4) 0.036(5) 0.004(3) -0.001(4) 0.002(3)
C42 0.037(5) 0.027(4) 0.028(4) -0.014(3) 0.002(4) 0.000(3)
P1 0.0297(11) 0.0427(11) 0.0217(11) -0.0082(9) -0.0043(9) -0.0063(9)
F7 0.060(3) 0.045(2) 0.037(3) 0.008(2) -0.030(2) -0.015(2)
F8 0.049(3) 0.074(3) 0.108(5) 0.056(3) -0.014(3) -0.014(3)
F9 0.070(4) 0.132(5) 0.048(3) -0.056(4) -0.032(3) 0.042(4)
F10 0.078(4) 0.069(3) 0.047(3) -0.025(3) -0.010(3) 0.010(3)
F11 0.061(3) 0.095(4) 0.090(4) -0.049(4) -0.054(3) 0.026(3)
F12 0.054(4) 0.061(3) 0.220(9) 0.022(4) -0.001(4) -0.034(3)
P2 0.0191(14) 0.0241(12) 0.0129(13) -0.0034(10) -0.0005(10) -0.0023(11)
F1 0.023(2) 0.041(2) 0.027(2) -0.0078(19) -0.0054(18) -0.0112(18)
F2 0.024(2) 0.035(2) 0.019(2) 0.0055(17) -0.0029(17) -0.0036(17)
F3 0.027(2) 0.0248(19) 0.029(2) -0.0079(17) -0.0027(18) 0.0015(17)
P3 0.0371(16) 0.0280(13) 0.0182(14) 0.0071(11) -0.0084(12) -0.0214(12)
F4 0.045(3) 0.043(2) 0.035(3) 0.002(2) -0.003(2) -0.027(2)
F5 0.058(3) 0.031(2) 0.033(3) 0.0060(19) -0.009(2) -0.020(2)
F6 0.049(3) 0.048(2) 0.031(3) 0.003(2) -0.015(2) -0.028(2)

loop_
_atom_type_symbol
_atom_type_description
_atom_type_scat_dispersion_real
_atom_type_scat_dispersion_imag
_atom_type_scat_source
C C 0.0033 0.0016 'International Tables Vol C Tables 4.2.6.8 and 6.1.1.4'
H H 0.0000 0.0000 'International Tables Vol C Tables 4.2.6.8 and 6.1.1.4'
Br Br -0.2901 2.4595 'International Tables Vol C Tables 4.2.6.8 and 6.1.1.4'
Co Co 0.3494 0.9721 'International Tables Vol C Tables 4.2.6.8 and 6.1.1.4'
F F 0.0171 0.0103 'International Tables Vol C Tables 4.2.6.8 and 6.1.1.4'
N N 0.0061 0.0033 'International Tables Vol C Tables 4.2.6.8 and 6.1.1.4'
P P 0.1023 0.0942 'International Tables Vol C Tables 4.2.6.8 and 6.1.1.4'

loop_
_geom_angle_atom_site_label_1
_geom_angle_atom_site_label_2
_geom_angle_atom_site_label_3
_geom_angle
_geom_angle_site_symmetry_1
_geom_angle_site_symmetry_3
_geom_angle_publ_flag
N1 Co1 N2 78.3(2) . . ?
N1 Co1 N3 80.3(2) . . ?
N1 Co1 N4 100.73(19) . . ?
N1 Co1 N6 98.0(2) . . ?
N3 Co1 N2 158.52(19) . . ?
N4 Co1 N2 94.4(2) . . ?
N4 Co1 N3 91.7(2) . . ?
N4 Co1 N6 161.20(19) . . ?
N5 Co1 N1 175.6(2) . . ?
N5 Co1 N2 105.9(2) . . ?
N5 Co1 N3 95.5(2) . . ?
N5 Co1 N4 80.25(19) . . ?
N5 Co1 N6 81.0(2) . . ?
N6 Co1 N2 90.2(2) . . ?
N6 Co1 N3 90.5(2) . . ?
C1 N1 Co1 121.5(4) . . ?
C1 N1 C12 119.6(5) . . ?
C12 N1 Co1 118.8(4) . . ?
C2 N2 Co1 112.1(4) . . ?
C16 N2 Co1 128.8(4) . . ?
C16 N2 C2 119.0(6) . . ?
C9 N3 Co1 112.0(4) . . ?
C24 N3 Co1 129.4(4) . . ?
C24 N3 C9 118.5(6) . . ?
C11 N4 Co1 114.1(4) . . ?
C18 N4 Co1 128.0(4) . . ?
C18 N4 C11 117.8(6) . . ?
C3 N5 Co1 119.2(4) . . ?
C3 N5 C6 120.1(5) . . ?
C6 N5 Co1 120.4(4) . . ?
C14 N6 Co1 112.8(4) . . ?
C17 N6 Co1 128.4(4) . . ?
C17 N6 C14 118.7(5) . . ?
N1 C1 C2 113.2(5) . . ?
N1 C1 C7 121.3(6) . . ?
C7 C1 C2 125.4(6) . . ?
N2 C2 C1 114.9(6) . . ?
N2 C2 C25 120.8(6) . . ?
C25 C2 C1 124.2(5) . . ?
N5 C3 C10 120.6(6) . . ?
N5 C3 C14 113.3(5) . . ?
C10 C3 C14 126.1(5) . . ?
C7 C4 C5 120.9(6) . . ?
C19 C4 C5 122.0(6) . . ?
C19 C4 C7 117.1(5) . . ?
C22 C5 C4 120.8(6) . . ?
C29 C5 C4 122.1(6) . . ?
C29 C5 C22 117.1(5) . . ?
N5 C6 C8 121.8(5) . . ?
N5 C6 C11 111.9(5) . . ?
C8 C6 C11 126.2(6) . . ?
C1 C7 C4 119.8(6) . . ?
C1 C7 H7 120.1 . . ?
C4 C7 H7 120.1 . . ?
C6 C8 H8 120.5 . . ?
C6 C8 C15 119.0(6) . . ?
C15 C8 H8 120.5 . . ?
N3 C9 C12 114.4(6) . . ?
N3 C9 C32 121.4(6) . . ?
C32 C9 C12 124.1(6) . . ?
C15 C10 C3 120.2(5) . . ?
N4 C11 C6 113.1(5) . . ?
N4 C11 C34 121.8(5) . . ?
C34 C11 C6 125.1(5) . . ?
N1 C12 C9 114.5(5) . . ?
N1 C12 C19 121.1(6) . . ?
C19 C12 C9 124.4(7) . . ?
C31 C13 H13 121.0 . . ?
C31 C13 C36 117.9(6) . . ?
C36 C13 H13 121.0 . . ?
N6 C14 C3 113.6(5) . . ?
N6 C14 C30 120.9(6) . . ?
C30 C14 C3 125.4(5) . . ?
C8 C15 C20 120.7(6) . . ?
C10 C15 C8 118.2(5) . . ?
C10 C15 C20 121.1(5) . . ?
N2 C16 H16 118.6 . . ?
N2 C16 C33 122.9(6) . . ?
C33 C16 H16 118.6 . . ?
N6 C17 H17 118.6 . . ?
N6 C17 C35 122.8(6) . . ?
C35 C17 H17 118.6 . . ?
N4 C18 H18 118.7 . . ?
N4 C18 C40 122.6(6) . . ?
C40 C18 H18 118.7 . . ?
C4 C19 H19 119.5 . . ?
C12 C19 C4 120.9(6) . . ?
C12 C19 H19 119.5 . . ?
C36 C20 C15 121.9(5) . . ?
C36 C20 C37 117.6(5) . . ?
C37 C20 C15 120.4(6) . . ?
C28 C21 H21 121.2 . . ?
C28 C21 C29 117.6(6) . . ?
C29 C21 H21 121.2 . . ?
C5 C22 H22 119.3 . . ?
C26 C22 C5 121.3(7) . . ?
C26 C22 H22 119.3 . . ?
C30 C23 H23 120.3 . . ?
C30 C23 C35 119.4(6) . . ?
C35 C23 H23 120.3 . . ?
N3 C24 H24 118.8 . . ?
N3 C24 C27 122.3(6) . . ?
C27 C24 H24 118.8 . . ?
C2 C25 H25 120.0 . . ?
C2 C25 C38 120.1(6) . . ?
C38 C25 H25 120.0 . . ?
C22 C26 H26 120.2 . . ?
C28 C26 C22 119.6(7) . . ?
C28 C26 H26 120.2 . . ?
C24 C27 H27 120.6 . . ?
C24 C27 C39 118.8(6) . . ?
C39 C27 H27 120.6 . . ?
C21 C28 Br1 119.2(5) . . ?
C26 C28 Br1 118.8(6) . . ?
C26 C28 C21 122.0(6) . . ?
C5 C29 H29 118.8 . . ?
C21 C29 C5 122.4(7) . . ?
C21 C29 H29 118.8 . . ?
C14 C30 H30 120.1 . . ?
C23 C30 C14 119.8(6) . . ?
C23 C30 H30 120.1 . . ?
C13 C31 Br2 118.4(5) . . ?
C42 C31 Br2 118.9(5) . . ?
C42 C31 C13 122.7(6) . . ?
C9 C32 H32 120.3 . . ?
C39 C32 C9 119.4(6) . . ?
C39 C32 H32 120.3 . . ?
C16 C33 H33 120.2 . . ?
C16 C33 C38 119.5(7) . . ?
C38 C33 H33 120.2 . . ?
C11 C34 H34 120.4 . . ?
C11 C34 C41 119.1(6) . . ?
C41 C34 H34 120.4 . . ?
C17 C35 C23 118.3(6) . . ?
C17 C35 H35 120.9 . . ?
C23 C35 H35 120.9 . . ?
C13 C36 C20 121.6(6) . . ?
C13 C36 H36 119.2 . . ?
C20 C36 H36 119.2 . . ?
C20 C37 H37 119.4 . . ?
C42 C37 C20 121.3(6) . . ?
C42 C37 H37 119.4 . . ?
C25 C38 H38 121.2 . . ?
C33 C38 C25 117.7(7) . . ?
C33 C38 H38 121.2 . . ?
C27 C39 H39 120.2 . . ?
C32 C39 C27 119.5(7) . . ?
C32 C39 H39 120.2 . . ?
C18 C40 H40 120.1 . . ?
C41 C40 C18 119.8(6) . . ?
C41 C40 H40 120.1 . . ?
C34 C41 H41 120.6 . . ?
C40 C41 C34 118.8(7) . . ?
C40 C41 H41 120.6 . . ?
C31 C42 C37 118.9(6) . . ?
C31 C42 H42 120.6 . . ?
C37 C42 H42 120.6 . . ?
F7 P1 F8 88.3(3) . . ?
F9 P1 F7 88.7(2) . . ?
F9 P1 F8 91.1(4) . . ?
F9 P1 F10 177.3(4) . . ?
F9 P1 F11 91.6(3) . . ?
F10 P1 F7 91.1(3) . . ?
F10 P1 F8 86.2(3) . . ?
F10 P1 F11 88.6(3) . . ?
F11 P1 F7 178.6(3) . . ?
F11 P1 F8 90.3(3) . . ?
F12 P1 F7 89.9(3) . . ?
F12 P1 F8 177.3(4) . . ?
F12 P1 F9 91.0(4) . . ?
F12 P1 F10 91.7(4) . . ?
F12 P1 F11 91.4(4) . . ?
F1 P2 F1 180.0 . 2_766 ?
F2 P2 F1 90.0(2) 2_766 2_766 ?
F2 P2 F1 90.0(2) 2_766 . ?
F2 P2 F1 90.0(2) . 2_766 ?
F2 P2 F1 90.0(2) . . ?
F2 P2 F2 180.0 2_766 . ?
F3 P2 F1 89.85(18) 2_766 . ?
F3 P2 F1 89.85(18) . 2_766 ?
F3 P2 F1 90.15(18) . . ?
F3 P2 F1 90.15(18) 2_766 2_766 ?
F3 P2 F2 90.19(18) 2_766 2_766 ?
F3 P2 F2 89.81(18) 2_766 . ?
F3 P2 F2 89.81(18) . 2_766 ?
F3 P2 F2 90.19(18) . . ?
F3 P2 F3 180.0 2_766 . ?
F4 P3 F4 180.0 2_756 . ?
F5 P3 F4 89.2(2) . . ?
F5 P3 F4 90.8(2) . 2_756 ?
F5 P3 F4 89.2(2) 2_756 2_756 ?
F5 P3 F4 90.8(2) 2_756 . ?
F5 P3 F5 180.0 . 2_756 ?
F5 P3 F6 89.7(2) 2_756 2_756 ?
F5 P3 F6 89.7(2) . . ?
F5 P3 F6 90.3(2) . 2_756 ?
F5 P3 F6 90.3(2) 2_756 . ?
F6 P3 F4 90.6(2) . 2_756 ?
F6 P3 F4 90.6(2) 2_756 . ?
F6 P3 F4 89.4(2) 2_756 2_756 ?
F6 P3 F4 89.4(2) . . ?
F6 P3 F6 180.0 . 2_756 ?

loop_
_geom_bond_atom_site_label_1
_geom_bond_atom_site_label_2
_geom_bond_distance
_geom_bond_site_symmetry_2
_geom_bond_publ_flag
Br1 C28 1.907(6) . ?
Br2 C31 1.912(6) . ?
Co1 N1 1.914(5) . ?
Co1 N2 2.137(5) . ?
Co1 N3 2.109(5) . ?
Co1 N4 2.025(5) . ?
Co1 N5 1.877(4) . ?
Co1 N6 2.032(5) . ?
N1 C1 1.347(8) . ?
N1 C12 1.359(9) . ?
N2 C2 1.363(7) . ?
N2 C16 1.338(8) . ?
N3 C9 1.365(8) . ?
N3 C24 1.341(8) . ?
N4 C11 1.365(8) . ?
N4 C18 1.343(7) . ?
N5 C3 1.346(7) . ?
N5 C6 1.354(8) . ?
N6 C14 1.368(7) . ?
N6 C17 1.334(8) . ?
C1 C2 1.461(9) . ?
C1 C7 1.396(8) . ?
C2 C25 1.387(9) . ?
C3 C10 1.397(8) . ?
C3 C14 1.460(9) . ?
C4 C5 1.475(8) . ?
C4 C7 1.409(9) . ?
C4 C19 1.390(8) . ?
C5 C22 1.399(10) . ?
C5 C29 1.393(8) . ?
C6 C8 1.373(8) . ?
C6 C11 1.477(8) . ?
C7 H7 0.9500 . ?
C8 H8 0.9500 . ?
C8 C15 1.417(8) . ?
C9 C12 1.471(9) . ?
C9 C32 1.382(10) . ?
C10 C15 1.380(9) . ?
C11 C34 1.383(9) . ?
C12 C19 1.379(8) . ?
C13 H13 0.9500 . ?
C13 C31 1.382(8) . ?
C13 C36 1.383(8) . ?
C14 C30 1.383(8) . ?
C15 C20 1.481(8) . ?
C16 H16 0.9500 . ?
C16 C33 1.372(10) . ?
C17 H17 0.9500 . ?
C17 C35 1.385(9) . ?
C18 H18 0.9500 . ?
C18 C40 1.378(10) . ?
C19 H19 0.9500 . ?
C20 C36 1.391(9) . ?
C20 C37 1.408(8) . ?
C21 H21 0.9500 . ?
C21 C28 1.378(10) . ?
C21 C29 1.392(8) . ?
C22 H22 0.9500 . ?
C22 C26 1.376(9) . ?
C23 H23 0.9500 . ?
C23 C30 1.373(9) . ?
C23 C35 1.389(9) . ?
C24 H24 0.9500 . ?
C24 C27 1.380(10) . ?
C25 H25 0.9500 . ?
C25 C38 1.399(10) . ?
C26 H26 0.9500 . ?
C26 C28 1.368(9) . ?
C27 H27 0.9500 . ?
C27 C39 1.384(9) . ?
C29 H29 0.9500 . ?
C30 H30 0.9500 . ?
C31 C42 1.361(10) . ?
C32 H32 0.9500 . ?
C32 C39 1.369(9) . ?
C33 H33 0.9500 . ?
C33 C38 1.396(9) . ?
C34 H34 0.9500 . ?
C34 C41 1.391(8) . ?
C35 H35 0.9500 . ?
C36 H36 0.9500 . ?
C37 H37 0.9500 . ?
C37 C42 1.372(9) . ?
C38 H38 0.9500 . ?
C39 H39 0.9500 . ?
C40 H40 0.9500 . ?
C40 C41 1.368(10) . ?
C41 H41 0.9500 . ?
C42 H42 0.9500 . ?
P1 F7 1.587(4) . ?
P1 F8 1.613(6) . ?
P1 F9 1.560(4) . ?
P1 F10 1.579(4) . ?
P1 F11 1.580(5) . ?
P1 F12 1.537(6) . ?
P2 F1 1.614(4) 2_766 ?
P2 F1 1.614(4) . ?
P2 F2 1.605(4) 2_766 ?
P2 F2 1.605(4) . ?
P2 F3 1.598(3) . ?
P2 F3 1.598(3) 2_766 ?
P3 F4 1.608(4) 2_756 ?
P3 F4 1.608(4) . ?
P3 F5 1.589(4) . ?
P3 F5 1.589(4) 2_756 ?
P3 F6 1.605(4) . ?
P3 F6 1.605(4) 2_756 ?

loop_
_geom_torsion_atom_site_label_1
_geom_torsion_atom_site_label_2
_geom_torsion_atom_site_label_3
_geom_torsion_atom_site_label_4
_geom_torsion
_geom_torsion_site_symmetry_1
_geom_torsion_site_symmetry_2
_geom_torsion_site_symmetry_3
_geom_torsion_site_symmetry_4
_geom_torsion_publ_flag
Br2 C31 C42 C37 177.5(6) . . . . ?
Co1 N1 C1 C2 0.8(7) . . . . ?
Co1 N1 C1 C7 -175.2(4) . . . . ?
Co1 N1 C12 C9 -1.5(7) . . . . ?
Co1 N1 C12 C19 177.0(5) . . . . ?
Co1 N2 C2 C1 1.7(6) . . . . ?
Co1 N2 C2 C25 178.7(5) . . . . ?
Co1 N2 C16 C33 -177.6(5) . . . . ?
Co1 N3 C9 C12 3.5(7) . . . . ?
Co1 N3 C9 C32 -173.7(5) . . . . ?
Co1 N3 C24 C27 174.2(5) . . . . ?
Co1 N4 C11 C6 -4.7(7) . . . . ?
Co1 N4 C11 C34 175.1(5) . . . . ?
Co1 N4 C18 C40 -175.9(5) . . . . ?
Co1 N5 C3 C10 174.7(5) . . . . ?
Co1 N5 C3 C14 -4.3(8) . . . . ?
Co1 N5 C6 C8 -174.8(5) . . . . ?
Co1 N5 C6 C11 3.3(7) . . . . ?
Co1 N6 C14 C3 -1.9(7) . . . . ?
Co1 N6 C14 C30 -178.5(5) . . . . ?
Co1 N6 C17 C35 178.9(5) . . . . ?
N1 C1 C2 N2 -1.6(8) . . . . ?
N1 C1 C2 C25 -178.5(6) . . . . ?
N1 C1 C7 C4 0.5(9) . . . . ?
N1 C12 C19 C4 -3.9(10) . . . . ?
N2 Co1 N5 C3 90.3(5) . . . . ?
N2 Co1 N5 C6 -96.5(5) . . . . ?
N2 C2 C25 C38 -1.0(10) . . . . ?
N2 C16 C33 C38 0.2(10) . . . . ?
N3 Co1 N5 C3 -87.1(5) . . . . ?
N3 Co1 N5 C6 86.2(5) . . . . ?
N3 C9 C12 N1 -1.6(8) . . . . ?
N3 C9 C12 C19 -180.0(6) . . . . ?
N3 C9 C32 C39 -0.8(10) . . . . ?
N3 C24 C27 C39 -1.9(10) . . . . ?
N4 Co1 N5 C3 -177.9(5) . . . . ?
N4 Co1 N5 C6 -4.6(5) . . . . ?
N4 C11 C34 C41 1.7(11) . . . . ?
N4 C18 C40 C41 0.8(12) . . . . ?
N5 C3 C10 C15 -1.2(11) . . . . ?
N5 C3 C14 N6 3.9(8) . . . . ?
N5 C3 C14 C30 -179.7(7) . . . . ?
N5 C6 C8 C15 1.5(10) . . . . ?
N5 C6 C11 N4 1.2(8) . . . . ?
N5 C6 C11 C34 -178.6(7) . . . . ?
N6 Co1 N5 C3 2.6(5) . . . . ?
N6 Co1 N5 C6 175.9(5) . . . . ?
N6 C14 C30 C23 -1.6(11) . . . . ?
N6 C17 C35 C23 1.3(11) . . . . ?
C1 N1 C12 C9 -176.8(5) . . . . ?
C1 N1 C12 C19 1.7(9) . . . . ?
C1 C2 C25 C38 175.7(6) . . . . ?
C2 N2 C16 C33 -1.8(9) . . . . ?
C2 C1 C7 C4 -175.0(6) . . . . ?
C2 C25 C38 C33 -0.7(10) . . . . ?
C3 N5 C6 C8 -1.6(10) . . . . ?
C3 N5 C6 C11 176.5(6) . . . . ?
C3 C10 C15 C8 1.2(10) . . . . ?
C3 C10 C15 C20 -177.7(6) . . . . ?
C3 C14 C30 C23 -177.8(7) . . . . ?
C4 C5 C22 C26 -179.5(6) . . . . ?
C4 C5 C29 C21 -179.7(6) . . . . ?
C5 C4 C7 C1 175.9(5) . . . . ?
C5 C4 C19 C12 -174.3(6) . . . . ?
C5 C22 C26 C28 -0.9(11) . . . . ?
C6 N5 C3 C10 1.4(10) . . . . ?
C6 N5 C3 C14 -177.6(6) . . . . ?
C6 C8 C15 C10 -1.4(10) . . . . ?
C6 C8 C15 C20 177.6(6) . . . . ?
C6 C11 C34 C41 -178.5(7) . . . . ?
C7 C1 C2 N2 174.2(5) . . . . ?
C7 C1 C2 C25 -2.7(10) . . . . ?
C7 C4 C5 C22 -168.6(6) . . . . ?
C7 C4 C5 C29 10.7(9) . . . . ?
C7 C4 C19 C12 4.2(9) . . . . ?
C8 C6 C11 N4 179.2(7) . . . . ?
C8 C6 C11 C34 -0.6(11) . . . . ?
C8 C15 C20 C36 -30.1(10) . . . . ?
C8 C15 C20 C37 154.0(6) . . . . ?
C9 N3 C24 C27 -0.6(9) . . . . ?
C9 C12 C19 C4 174.4(6) . . . . ?
C9 C32 C39 C27 -1.8(10) . . . . ?
C10 C3 C14 N6 -175.0(7) . . . . ?
C10 C3 C14 C30 1.4(12) . . . . ?
C10 C15 C20 C36 148.8(7) . . . . ?
C10 C15 C20 C37 -27.1(10) . . . . ?
C11 N4 C18 C40 0.3(10) . . . . ?
C11 C6 C8 C15 -176.2(6) . . . . ?
C11 C34 C41 C40 -0.6(11) . . . . ?
C12 N1 C1 C2 176.0(5) . . . . ?
C12 N1 C1 C7 0.0(9) . . . . ?
C12 C9 C32 C39 -177.7(6) . . . . ?
C13 C31 C42 C37 -2.3(12) . . . . ?
C14 N6 C17 C35 -2.8(10) . . . . ?
C14 C3 C10 C15 177.6(6) . . . . ?
C15 C20 C36 C13 -178.1(7) . . . . ?
C15 C20 C37 C42 177.7(7) . . . . ?
C16 N2 C2 C1 -174.8(5) . . . . ?
C16 N2 C2 C25 2.2(9) . . . . ?
C16 C33 C38 C25 1.1(10) . . . . ?
C17 N6 C14 C3 179.5(6) . . . . ?
C17 N6 C14 C30 2.9(10) . . . . ?
C18 N4 C11 C6 178.6(6) . . . . ?
C18 N4 C11 C34 -1.6(10) . . . . ?
C18 C40 C41 C34 -0.6(12) . . . . ?
C19 C4 C5 C22 9.9(9) . . . . ?
C19 C4 C5 C29 -170.9(6) . . . . ?
C19 C4 C7 C1 -2.6(9) . . . . ?
C20 C37 C42 C31 0.5(12) . . . . ?
C22 C5 C29 C21 -0.4(9) . . . . ?
C22 C26 C28 Br1 -179.5(5) . . . . ?
C22 C26 C28 C21 -0.2(11) . . . . ?
C24 N3 C9 C12 179.1(5) . . . . ?
C24 N3 C9 C32 1.9(9) . . . . ?
C24 C27 C39 C32 3.0(10) . . . . ?
C28 C21 C29 C5 -0.6(9) . . . . ?
C29 C5 C22 C26 1.2(10) . . . . ?
C29 C21 C28 Br1 -179.7(5) . . . . ?
C29 C21 C28 C26 1.0(10) . . . . ?
C30 C23 C35 C17 0.1(11) . . . . ?
C31 C13 C36 C20 0.5(11) . . . . ?
C32 C9 C12 N1 175.5(6) . . . . ?
C32 C9 C12 C19 -2.9(10) . . . . ?
C35 C23 C30 C14 0.1(11) . . . . ?
C36 C13 C31 Br2 -178.0(6) . . . . ?
C36 C13 C31 C42 1.8(11) . . . . ?
C36 C20 C37 C42 1.6(11) . . . . ?
C37 C20 C36 C13 -2.1(11) . . . . ?
